data_7123660
loop_
_publ_author_name
'Bahili, Mohammed A.'
'Stokes, Emily C.'
'Amesbury, Robert C.'
'Ould, Darren M. C.'
'Christo, Bashar'
'Horne, Rhian J.'
'Kariuki, Benson M.'
'Stewart, Jack A.'
'Taylor, Rebekah L.'
'Williams, P. Andrew'
'Jones, Matthew D.'
'Harris, Kenneth D. M.'
'Ward, Benjamin D.'

_publ_section_title
;
 Aluminium-catalysed isocyanate trimerization, enhanced by exploiting a
 dynamic coordination sphere
;
_journal_name_full 'Chemical Communications'
_journal_paper_doi 10.1039/C9CC03339D
_journal_year 2019
_chemical_formula_sum 'C23 H23 N3 O2'
_chemical_formula_weight 373.44
_space_group_crystal_system monoclinic
_space_group_IT_number 9
_space_group_name_Hall 'C -2yc'
_space_group_name_H-M_alt 'C 1 c 1'
_symmetry_space_group_name_Hall 'C -2yc'
_symmetry_space_group_name_H-M 'C 1 c 1'
_atom_sites_solution_hydrogens mixed
_atom_sites_solution_primary direct
_atom_sites_solution_secondary difmap
_audit_creation_method SHELXL-2013
_audit_update_record
;
2019-02-08 deposited with the CCDC.    2019-05-14 downloaded from the CCDC.
;
_cell_angle_alpha 90
_cell_angle_beta 108.5430(10)
_cell_angle_gamma 90
_cell_formula_units_Z 4
_cell_length_a 19.1233(13)
_cell_length_b 11.8499(8)
_cell_length_c 8.8509(6)
_cell_measurement_reflns_used 11000
_cell_measurement_temperature 100(2)
_cell_measurement_theta_max 27.5
_cell_measurement_theta_min 2.4
_cell_volume 1901.6(2)
_computing_cell_refinement
;
CrystalClear-SM Expert 3.1 b27 (Rigaku, 20112)
;
_computing_data_collection
;
CrystalClear-SM Expert 3.1 b27 (Rigaku, 20112)
;
_computing_data_reduction
;
CrystalClear-SM Expert 3.1 b27 (Rigaku, 20112)
;
_computing_structure_refinement 'SHELXL-2013 (Sheldrick, 2013)'
_computing_structure_solution 'SHELXT (Sheldrick, 2014)'
_diffrn_ambient_temperature 100(2)
_diffrn_detector_area_resol_mean 28.5714
_diffrn_measured_fraction_theta_full 0.997
_diffrn_measured_fraction_theta_max 0.996
_diffrn_measurement_device_type
;
Rigaku Saturn724+ (2x2 bin mode)
;
_diffrn_measurement_method '\w scans'
_diffrn_radiation_type MoK\a
_diffrn_radiation_wavelength 0.71073
_diffrn_reflns_av_R_equivalents 0.0227
_diffrn_reflns_av_unetI/netI 0.0182
_diffrn_reflns_Laue_measured_fraction_full 0.997
_diffrn_reflns_Laue_measured_fraction_max 0.996
_diffrn_reflns_limit_h_max 24
_diffrn_reflns_limit_h_min -23
_diffrn_reflns_limit_k_max 15
_diffrn_reflns_limit_k_min -15
_diffrn_reflns_limit_l_max 11
_diffrn_reflns_limit_l_min -9
_diffrn_reflns_number 10893
_diffrn_reflns_point_group_measured_fraction_full 0.892
_diffrn_reflns_point_group_measured_fraction_max 0.838
_diffrn_reflns_theta_full 25.242
_diffrn_reflns_theta_max 27.499
_diffrn_reflns_theta_min 2.894
_diffrn_source 'sealed tube'
_exptl_absorpt_coefficient_mu 0.085
_exptl_absorpt_correction_T_max 1.000
_exptl_absorpt_correction_T_min 0.903
_exptl_absorpt_correction_type multi-scan
_exptl_crystal_colour yellow
_exptl_crystal_density_diffrn 1.304
_exptl_crystal_description block
_exptl_crystal_F_000 792
_exptl_crystal_size_max 0.220
_exptl_crystal_size_mid 0.210
_exptl_crystal_size_min 0.150
_refine_diff_density_max 0.175
_refine_diff_density_min -0.220
_refine_diff_density_rms 0.044
_refine_ls_abs_structure_details
;
 Flack x determined using 1449 quotients [(I+)-(I-)]/[(I+)+(I-)]
 (Parsons and Flack (2004), Acta Cryst. A60, s61).
;
_refine_ls_extinction_method none
_refine_ls_goodness_of_fit_ref 1.068
_refine_ls_hydrogen_treatment mixed
_refine_ls_matrix_type full
_refine_ls_number_parameters 262
_refine_ls_number_reflns 3659
_refine_ls_number_restraints 4
_refine_ls_restrained_S_all 1.068
_refine_ls_R_factor_all 0.0312
_refine_ls_R_factor_gt 0.0309
_refine_ls_shift/su_max 0.000
_refine_ls_shift/su_mean 0.000
_refine_ls_structure_factor_coef Fsqd
_refine_ls_weighting_details
;
 w=1/[\s^2^(Fo^2^)+(0.0517P)^2^+0.4950P]
 where P=(Fo^2^+2Fc^2^)/3
;
_refine_ls_weighting_scheme calc
_refine_ls_wR_factor_gt 0.0784
_refine_ls_wR_factor_ref 0.0786
_reflns_Friedel_coverage 0.679
_reflns_Friedel_fraction_full 0.787
_reflns_Friedel_fraction_max 0.679
_reflns_number_gt 3615
_reflns_number_total 3659
_reflns_threshold_expression 'I > 2\s(I)'
_cod_data_source_file c9cc03339d2.cif
_cod_data_source_block 1
_cod_database_code 7123660
_shelx_space_group_comment
;
The symmetry employed for this shelxl refinement is uniquely defined
by the following loop, which should always be used as a source of
symmetry information in preference to the above space-group names.
They are only intended as comments.
;
_shelx_estimated_absorpt_t_min 0.982
_shelx_estimated_absorpt_t_max 0.987
_shelxl_version_number 2013-2

loop_
_space_group_symop_operation_xyz
'x, y, z'
'x, -y, z+1/2'
'x+1/2, y+1/2, z'
'x+1/2, -y+1/2, z+1/2'

loop_
_atom_site_label
_atom_site_type_symbol
_atom_site_fract_x
_atom_site_fract_y
_atom_site_fract_z
_atom_site_U_iso_or_equiv
_atom_site_adp_type
_atom_site_occupancy
_atom_site_site_symmetry_order
_atom_site_calc_flag
_atom_site_refinement_flags_posn
_atom_site_refinement_flags_adp
O1 O 0.86190(7) -0.12698(11) 0.78900(15) 0.0208(3) Uani 1 1 d D .
O2 O 0.75280(8) 0.48829(12) 0.94700(17) 0.0280(3) Uani 1 1 d D .
N1 N 0.99868(8) 0.36660(13) 0.98657(18) 0.0217(3) Uani 1 1 d . .
N2 N 0.86737(8) 0.07567(12) 0.90389(17) 0.0179(3) Uani 1 1 d . .
N3 N 0.77566(8) 0.32550(12) 0.77433(17) 0.0175(3) Uani 1 1 d . .
C1 C 0.94579(9) 0.19658(15) 0.7088(2) 0.0200(3) Uani 1 1 d . .
H1A H 0.9440 0.2417 0.6149 0.030 Uiso 1 1 calc R U
H1B H 0.9245 0.1219 0.6747 0.030 Uiso 1 1 calc R U
H1C H 0.9971 0.1882 0.7767 0.030 Uiso 1 1 calc R U
C2 C 0.90118(9) 0.25621(14) 0.8031(2) 0.0163(3) Uani 1 1 d . .
C3 C 0.93694(9) 0.37093(14) 0.8608(2) 0.0169(3) Uani 1 1 d . .
C4 C 0.90974(10) 0.47263(15) 0.7867(2) 0.0230(4) Uani 1 1 d . .
H4 H 0.8658 0.4741 0.6980 0.028 Uiso 1 1 calc R U
C5 C 0.94740(11) 0.57214(16) 0.8439(2) 0.0255(4) Uani 1 1 d . .
H5 H 0.9296 0.6422 0.7945 0.031 Uiso 1 1 calc R U
C6 C 1.01105(10) 0.56801(15) 0.9732(2) 0.0223(4) Uani 1 1 d . .
H6 H 1.0380 0.6346 1.0147 0.027 Uiso 1 1 calc R U
C7 C 1.03410(10) 0.46371(15) 1.0401(2) 0.0235(4) Uani 1 1 d . .
H7 H 1.0777 0.4605 1.1295 0.028 Uiso 1 1 calc R U
C8 C 0.90218(9) 0.18596(14) 0.9510(2) 0.0177(3) Uani 1 1 d . .
H8A H 0.9538 0.1751 1.0199 0.021 Uiso 1 1 calc R U
H8B H 0.8756 0.2274 1.0131 0.021 Uiso 1 1 calc R U
C9 C 0.80605(9) 0.05619(14) 0.9278(2) 0.0174(3) Uani 1 1 d . .
H9 H 0.7862 0.1118 0.9799 0.021 Uiso 1 1 calc R U
C10 C 0.76556(9) -0.04877(14) 0.8775(2) 0.0174(3) Uani 1 1 d . .
C11 C 0.79485(9) -0.13682(14) 0.80856(19) 0.0177(3) Uani 1 1 d . .
C12 C 0.75444(10) -0.23563(15) 0.7589(2) 0.0220(4) Uani 1 1 d . .
H12 H 0.7740 -0.2947 0.7119 0.026 Uiso 1 1 calc R U
C13 C 0.68558(10) -0.24742(16) 0.7782(2) 0.0249(4) Uani 1 1 d . .
H13 H 0.6582 -0.3148 0.7440 0.030 Uiso 1 1 calc R U
C14 C 0.65604(10) -0.16166(16) 0.8473(2) 0.0243(4) Uani 1 1 d . .
H14 H 0.6089 -0.1705 0.8604 0.029 Uiso 1 1 calc R U
C15 C 0.69606(9) -0.06332(15) 0.8966(2) 0.0205(3) Uani 1 1 d . .
H15 H 0.6761 -0.0049 0.9440 0.025 Uiso 1 1 calc R U
C16 C 0.82118(9) 0.26950(14) 0.6923(2) 0.0175(3) Uani 1 1 d . .
H16A H 0.8208 0.3143 0.5976 0.021 Uiso 1 1 calc R U
H16B H 0.8003 0.1942 0.6553 0.021 Uiso 1 1 calc R U
C17 C 0.71168(9) 0.28608(14) 0.7609(2) 0.0174(3) Uani 1 1 d . .
H17 H 0.6956 0.2186 0.7021 0.021 Uiso 1 1 calc R U
C18 C 0.66285(9) 0.34302(14) 0.8344(2) 0.0170(3) Uani 1 1 d . .
C19 C 0.68508(9) 0.44313(15) 0.9221(2) 0.0199(3) Uani 1 1 d . .
C20 C 0.63598(10) 0.49867(16) 0.9848(2) 0.0247(4) Uani 1 1 d . .
H20 H 0.6505 0.5666 1.0433 0.030 Uiso 1 1 calc R U
C21 C 0.56629(10) 0.45498(16) 0.9617(2) 0.0236(4) Uani 1 1 d . .
H21 H 0.5335 0.4928 1.0059 0.028 Uiso 1 1 calc R U
C22 C 0.54350(10) 0.35613(16) 0.8746(2) 0.0225(4) Uani 1 1 d . .
H22 H 0.4955 0.3266 0.8593 0.027 Uiso 1 1 calc R U
C23 C 0.59171(9) 0.30136(14) 0.8105(2) 0.0203(3) Uani 1 1 d . .
H23 H 0.5762 0.2347 0.7495 0.024 Uiso 1 1 calc R U
H1O H 0.8753(16) -0.0596(19) 0.814(4) 0.047(8) Uiso 1 1 d D .
H2O H 0.7745(16) 0.442(2) 0.900(4) 0.050(8) Uiso 1 1 d D .

loop_
_atom_site_aniso_label
_atom_site_aniso_U_11
_atom_site_aniso_U_22
_atom_site_aniso_U_33
_atom_site_aniso_U_23
_atom_site_aniso_U_13
_atom_site_aniso_U_12
O1 0.0199(6) 0.0207(6) 0.0239(7) -0.0023(5) 0.0101(5) -0.0013(5)
O2 0.0218(6) 0.0277(7) 0.0360(8) -0.0149(6) 0.0115(5) -0.0095(5)
N1 0.0199(7) 0.0185(7) 0.0238(8) 0.0004(6) 0.0029(6) -0.0016(6)
N2 0.0185(7) 0.0163(7) 0.0179(7) 0.0009(5) 0.0044(5) -0.0015(5)
N3 0.0170(6) 0.0173(7) 0.0173(7) -0.0007(5) 0.0042(5) -0.0004(5)
C1 0.0203(8) 0.0184(7) 0.0237(9) -0.0021(7) 0.0103(7) 0.0000(6)
C2 0.0155(7) 0.0165(8) 0.0173(8) -0.0007(6) 0.0059(6) -0.0005(6)
C3 0.0164(8) 0.0177(8) 0.0182(8) -0.0007(6) 0.0079(6) -0.0015(6)
C4 0.0230(9) 0.0200(9) 0.0240(9) 0.0029(7) 0.0047(7) -0.0021(7)
C5 0.0265(9) 0.0164(8) 0.0323(11) 0.0035(7) 0.0077(8) -0.0014(7)
C6 0.0237(8) 0.0187(8) 0.0261(9) -0.0031(7) 0.0099(7) -0.0054(6)
C7 0.0209(8) 0.0212(8) 0.0256(9) -0.0015(7) 0.0035(7) -0.0032(7)
C8 0.0189(8) 0.0155(8) 0.0185(8) -0.0006(6) 0.0058(6) -0.0036(6)
C9 0.0200(8) 0.0167(8) 0.0150(8) 0.0028(6) 0.0049(6) 0.0017(6)
C10 0.0178(7) 0.0187(7) 0.0145(8) 0.0028(6) 0.0035(6) -0.0010(6)
C11 0.0184(8) 0.0189(8) 0.0151(8) 0.0030(6) 0.0043(6) -0.0003(6)
C12 0.0255(9) 0.0200(8) 0.0192(8) -0.0013(7) 0.0052(7) -0.0016(7)
C13 0.0257(9) 0.0217(9) 0.0239(9) 0.0000(7) 0.0030(7) -0.0085(7)
C14 0.0183(8) 0.0289(9) 0.0245(9) 0.0031(8) 0.0052(7) -0.0040(7)
C15 0.0195(8) 0.0217(8) 0.0201(8) 0.0037(7) 0.0062(7) 0.0010(7)
C16 0.0175(8) 0.0183(7) 0.0165(8) -0.0019(6) 0.0050(6) -0.0015(6)
C17 0.0185(8) 0.0144(7) 0.0179(8) -0.0004(6) 0.0037(6) 0.0002(6)
C18 0.0176(8) 0.0155(7) 0.0162(8) 0.0016(6) 0.0033(6) 0.0010(6)
C19 0.0191(8) 0.0205(8) 0.0197(8) -0.0022(7) 0.0054(6) -0.0025(7)
C20 0.0272(9) 0.0218(8) 0.0262(10) -0.0078(7) 0.0101(7) -0.0014(7)
C21 0.0250(9) 0.0222(9) 0.0261(10) 0.0010(7) 0.0118(7) 0.0049(7)
C22 0.0176(8) 0.0216(9) 0.0279(10) 0.0026(7) 0.0066(7) -0.0006(6)
C23 0.0198(8) 0.0159(8) 0.0245(9) -0.0012(7) 0.0060(7) -0.0017(6)

loop_
_atom_type_symbol
_atom_type_description
_atom_type_scat_dispersion_real
_atom_type_scat_dispersion_imag
_atom_type_scat_source
C C 0.0033 0.0016 'International Tables Vol C Tables 4.2.6.8 and 6.1.1.4'
H H 0.0000 0.0000 'International Tables Vol C Tables 4.2.6.8 and 6.1.1.4'
N N 0.0061 0.0033 'International Tables Vol C Tables 4.2.6.8 and 6.1.1.4'
O O 0.0106 0.0060 'International Tables Vol C Tables 4.2.6.8 and 6.1.1.4'

loop_
_geom_angle_atom_site_label_1
_geom_angle_atom_site_label_2
_geom_angle_atom_site_label_3
_geom_angle
C3 N1 C7 118.18(15)
C9 N2 C8 118.17(14)
C17 N3 C16 119.48(14)
C3 C2 C16 111.62(13)
C3 C2 C1 108.74(13)
C16 C2 C1 108.07(14)
C3 C2 C8 108.15(13)
C16 C2 C8 109.67(13)
C1 C2 C8 110.59(13)
N1 C3 C4 121.49(15)
N1 C3 C2 115.06(14)
C4 C3 C2 123.41(14)
C5 C4 C3 119.37(16)
C6 C5 C4 119.30(18)
C7 C6 C5 117.66(17)
N1 C7 C6 124.00(17)
N2 C8 C2 110.92(13)
N2 C9 C10 122.02(15)
C15 C10 C11 118.86(16)
C15 C10 C9 119.98(15)
C11 C10 C9 121.16(15)
O1 C11 C12 119.00(15)
O1 C11 C10 120.96(15)
C12 C11 C10 120.04(15)
C13 C12 C11 119.86(16)
C12 C13 C14 120.88(17)
C15 C14 C13 119.37(17)
C14 C15 C10 120.99(17)
N3 C16 C2 111.01(14)
N3 C17 C18 121.16(15)
C23 C18 C19 119.32(15)
C23 C18 C17 119.87(15)
C19 C18 C17 120.73(15)
O2 C19 C20 118.57(16)
O2 C19 C18 121.92(15)
C20 C19 C18 119.51(16)
C21 C20 C19 120.18(16)
C20 C21 C22 120.88(16)
C23 C22 C21 119.19(16)
C22 C23 C18 120.92(16)

loop_
_geom_bond_atom_site_label_1
_geom_bond_atom_site_label_2
_geom_bond_distance
O1 C11 1.3524(19)
O2 C19 1.353(2)
N1 C3 1.342(2)
N1 C7 1.343(2)
N2 C9 1.277(2)
N2 C8 1.466(2)
N3 C17 1.279(2)
N3 C16 1.459(2)
C1 C2 1.542(2)
C2 C3 1.534(2)
C2 C16 1.540(2)
C2 C8 1.546(2)
C3 C4 1.391(2)
C4 C5 1.390(3)
C5 C6 1.381(3)
C6 C7 1.381(3)
C9 C10 1.458(2)
C10 C15 1.403(2)
C10 C11 1.411(2)
C11 C12 1.395(2)
C12 C13 1.388(3)
C13 C14 1.395(3)
C14 C15 1.386(3)
C17 C18 1.462(2)
C18 C23 1.399(2)
C18 C19 1.407(2)
C19 C20 1.397(2)
C20 C21 1.383(3)
C21 C22 1.394(3)
C22 C23 1.388(2)

loop_
_geom_hbond_atom_site_label_D
_geom_hbond_atom_site_label_H
_geom_hbond_atom_site_label_A
_geom_hbond_distance_DH
_geom_hbond_distance_HA
_geom_hbond_distance_DA
_geom_hbond_angle_DHA
O1 H1O N2 0.85(2) 1.82(2) 2.597(2) 153(3)
O2 H2O N3 0.87(2) 1.78(2) 2.583(2) 153(3)
